data_7249963
loop_
_publ_author_name
'Shi, Lei'
'Liu, Bangxiang'
'Wang, Pengfei'
'Gao, Chao'
'Zhang, Chong'
'Du, Yang'
'Sun, Chengguo'
'Hu, Bingcheng'

_publ_section_title
;
 Ionization treatment of pyrazolo[4,3-c]pyrazole derivatives to achieve
 the low sensitivity of high-energy materials
;
_journal_issue 13
_journal_name_full CrystEngComm
_journal_page_first 1918
_journal_page_last 1926
_journal_paper_doi 10.1039/D4CE01286K
_journal_volume 27
_journal_year 2025
_chemical_formula_moiety 'C6 H7 N10 O2, 2(H2 O), Cl O4'
_chemical_formula_sum 'C6 H11 Cl N10 O8'
_chemical_formula_weight 386.70
_space_group_crystal_system monoclinic
_space_group_IT_number 14
_space_group_name_Hall '-P 2yn'
_space_group_name_H-M_alt 'P 1 21/n 1'
_atom_sites_solution_hydrogens mixed
_atom_sites_solution_primary dual
_audit_block_doi 10.5517/ccdc.csd.cc2lpt26
_audit_creation_date 2024-11-18
_audit_creation_method
;
Olex2 1.5
(compiled 2024.02.16 svn.r378c4104 for OlexSys, GUI svn.r6928)
;
_audit_update_record
;
2024-11-21 deposited with the CCDC.	2025-02-18 downloaded from the CCDC.
;
_cell_angle_alpha 90
_cell_angle_beta 103.205(2)
_cell_angle_gamma 90
_cell_formula_units_Z 4
_cell_length_a 10.4988(4)
_cell_length_b 13.0416(5)
_cell_length_c 11.0271(5)
_cell_measurement_reflns_used 4431
_cell_measurement_temperature 223.15
_cell_measurement_theta_max 24.541
_cell_measurement_theta_min 2.458
_cell_volume 1469.92(10)
_computing_cell_refinement 'SAINT V8.40B (?, 2016)'
_computing_data_reduction 'SAINT V8.40B (?, 2016)'
_computing_molecular_graphics 'Olex2 1.5 (Dolomanov et al., 2009)'
_computing_publication_material 'Olex2 1.5 (Dolomanov et al., 2009)'
_computing_structure_refinement 'SHELXL 2018/3 (Sheldrick, 2015)'
_computing_structure_solution 'SHELXT 2018/2 (Sheldrick, 2018)'
_diffrn_ambient_temperature 223.15
_diffrn_measured_fraction_theta_full 1.000
_diffrn_measured_fraction_theta_max 0.999
_diffrn_measurement_device_type 'Bruker D8 VENTURE'
_diffrn_measurement_method '\f and \w scans'
_diffrn_radiation_type MoK\a
_diffrn_radiation_wavelength 0.71073
_diffrn_reflns_av_R_equivalents 0.0729
_diffrn_reflns_av_unetI/netI 0.0379
_diffrn_reflns_Laue_measured_fraction_full 1.000
_diffrn_reflns_Laue_measured_fraction_max 0.999
_diffrn_reflns_limit_h_max 12
_diffrn_reflns_limit_h_min -13
_diffrn_reflns_limit_k_max 16
_diffrn_reflns_limit_k_min -16
_diffrn_reflns_limit_l_max 14
_diffrn_reflns_limit_l_min -14
_diffrn_reflns_number 26099
_diffrn_reflns_point_group_measured_fraction_full 1.000
_diffrn_reflns_point_group_measured_fraction_max 0.999
_diffrn_reflns_theta_full 25.242
_diffrn_reflns_theta_max 27.504
_diffrn_reflns_theta_min 2.417
_diffrn_source_current 1.4
_diffrn_source_power 0.07
_diffrn_source_voltage 50.0
_diffrn_standards_number 0
_exptl_absorpt_coefficient_mu 0.329
_exptl_absorpt_correction_T_max 0.2616
_exptl_absorpt_correction_T_min 0.2265
_exptl_absorpt_correction_type multi-scan
_exptl_absorpt_process_details
;
SADABS-2016/2 (Bruker,2016/2) was used for absorption correction.
wR2(int) was 0.1123 before and 0.0744 after correction.
The Ratio of minimum to maximum transmission is 0.8658.
The \l/2 correction factor is Not present.
;
_exptl_crystal_density_diffrn 1.747
_exptl_crystal_description block
_exptl_crystal_F_000 792
_exptl_crystal_size_max 0.15
_exptl_crystal_size_mid 0.13
_exptl_crystal_size_min 0.12
_refine_diff_density_max 0.481
_refine_diff_density_min -0.461
_refine_diff_density_rms 0.063
_refine_ls_extinction_method none
_refine_ls_goodness_of_fit_ref 1.049
_refine_ls_hydrogen_treatment constr
_refine_ls_matrix_type full
_refine_ls_number_parameters 233
_refine_ls_number_reflns 3381
_refine_ls_number_restraints 0
_refine_ls_restrained_S_all 1.049
_refine_ls_R_factor_all 0.0631
_refine_ls_R_factor_gt 0.0453
_refine_ls_shift/su_max 0.000
_refine_ls_shift/su_mean 0.000
_refine_ls_structure_factor_coef Fsqd
_refine_ls_weighting_details 'w=1/[\s^2^(Fo^2^)+(0.0578P)^2^+1.2088P] where P=(Fo^2^+2Fc^2^)/3'
_refine_ls_weighting_scheme calc
_refine_ls_wR_factor_gt 0.1152
_refine_ls_wR_factor_ref 0.1353
_reflns_Friedel_coverage 0.000
_reflns_number_gt 2565
_reflns_number_total 3381
_reflns_threshold_expression 'I > 2\s(I)'
_cod_data_source_file d4ce01286k2.cif
_cod_data_source_block mo_20241112_zh_nlg_clo4_0m
_cod_depositor_comments 'Adding full bibliography for 7249960--7249966.cif.'
_cod_database_code 7249963
_shelx_shelxl_version_number 2018/3
_shelx_space_group_comment
;
The symmetry employed for this shelxl refinement is uniquely defined
by the following loop, which should always be used as a source of
symmetry information in preference to the above space-group names.
They are only intended as comments.
;
_shelx_estimated_absorpt_t_max 0.962
_shelx_estimated_absorpt_t_min 0.952
_olex2_refinement_description
;
1. Fixed Uiso
 At 1.2 times of:
  All N(H) groups, All N(H,H) groups
 At 1.5 times of:
  All O(H,H) groups
2.a Free rotating group:
 O7(H7A,H7B), O8(H8C,H8D)
2.b Rotating group:
 N10(H10A,H10B)
2.c Aromatic/amide H refined with riding coordinates:
 N3(H3), N4(H4), N7(H7)
2.d X=CH2 refined with riding coordinates:
 N8(H8A,H8B)
;
_olex2_submission_special_instructions 'No special instructions were received'

loop_
_space_group_symop_operation_xyz
'x, y, z'
'-x+1/2, y+1/2, -z+1/2'
'-x, -y, -z'
'x-1/2, -y-1/2, z-1/2'

loop_
_atom_site_label
_atom_site_type_symbol
_atom_site_fract_x
_atom_site_fract_y
_atom_site_fract_z
_atom_site_U_iso_or_equiv
_atom_site_adp_type
_atom_site_occupancy
_atom_site_site_symmetry_order
_atom_site_calc_flag
_atom_site_refinement_flags_posn
_atom_site_refinement_flags_adp
_atom_site_refinement_flags_occupancy
_atom_site_disorder_assembly
_atom_site_disorder_group
C1 C 0.2129(2) 0.50391(17) 0.7165(2) 0.0312(5) Uani 1 1 d . . . . .
C2 C 0.1790(2) 0.52704(16) 0.5892(2) 0.0283(4) Uani 1 1 d . . . . .
C3 C 0.1712(2) 0.43242(16) 0.5311(2) 0.0287(4) Uani 1 1 d . . . . .
C4 C 0.1341(2) 0.45373(16) 0.40233(19) 0.0271(4) Uani 1 1 d . . . . .
C5 C 0.1051(2) 0.38631(16) 0.2946(2) 0.0275(4) Uani 1 1 d . . . . .
C6 C 0.0696(2) 0.24496(17) 0.1826(2) 0.0308(5) Uani 1 1 d . . . . .
N1 N 0.2329(2) 0.57254(15) 0.81950(18) 0.0351(4) Uani 1 1 d . . . . .
N2 N 0.2268(2) 0.40354(15) 0.73555(17) 0.0359(4) Uani 1 1 d . . . . .
N3 N 0.2007(2) 0.36049(14) 0.62217(17) 0.0337(4) Uani 1 1 d . . . . .
H3 H 0.202350 0.294832 0.608678 0.040 Uiso 1 1 calc R U . . .
N4 N 0.14962(19) 0.59951(14) 0.49889(17) 0.0313(4) Uani 1 1 d . . . . .
H4 H 0.148888 0.665218 0.512333 0.038 Uiso 1 1 calc R U . . .
N5 N 0.12175(19) 0.55535(14) 0.38533(17) 0.0312(4) Uani 1 1 d . . . . .
N6 N 0.0691(2) 0.41629(14) 0.17945(17) 0.0333(4) Uani 1 1 d . . . . .
N7 N 0.0486(2) 0.32709(14) 0.11029(17) 0.0333(4) Uani 1 1 d . . . . .
H7 H 0.024787 0.325119 0.029397 0.040 Uiso 1 1 calc R U . . .
N8 N 0.0579(2) 0.14760(15) 0.1507(2) 0.0429(5) Uani 1 1 d . . . . .
H8A H 0.033238 0.130539 0.072569 0.051 Uiso 1 1 calc R U . . .
H8B H 0.074815 0.100286 0.207741 0.051 Uiso 1 1 calc R U . . .
N9 N 0.10693(18) 0.28092(13) 0.30148(16) 0.0272(4) Uani 1 1 d . . . . .
N10 N 0.1458(2) 0.22330(14) 0.41043(17) 0.0346(4) Uani 1 1 d . . . . .
H10A H 0.197424 0.187271 0.392086 0.042 Uiso 1 1 d R U . . .
H10B H 0.079783 0.187319 0.422224 0.042 Uiso 1 1 d R U . . .
O1 O 0.20528(19) 0.66310(13) 0.79336(16) 0.0409(4) Uani 1 1 d . . . . .
O2 O 0.2736(2) 0.54011(15) 0.92514(16) 0.0524(5) Uani 1 1 d . . . . .
O7 O 0.0993(2) 0.62533(13) 0.11609(16) 0.0430(4) Uani 1 1 d G . . . .
H7A H 0.092916 0.560573 0.128078 0.064 Uiso 1 1 d G U . . .
H7B H 0.085226 0.653260 0.182466 0.064 Uiso 1 1 d G U . . .
Cl1 Cl 0.45847(6) 0.36989(5) 0.28818(6) 0.03912(18) Uani 1 1 d . . . . .
O3 O 0.4164(2) 0.4097(2) 0.39294(19) 0.0672(6) Uani 1 1 d . . . . .
O4 O 0.3608(2) 0.30195(18) 0.2201(2) 0.0600(6) Uani 1 1 d . . . . .
O5 O 0.5759(2) 0.3138(2) 0.3328(3) 0.0873(9) Uani 1 1 d . . . . .
O6 O 0.4788(3) 0.45182(18) 0.2098(2) 0.0783(8) Uani 1 1 d . . . . .
O8 O -0.1185(2) 0.19139(13) 0.45744(16) 0.0439(4) Uani 1 1 d G . . . .
H8C H -0.176761 0.166453 0.396918 0.066 Uiso 1 1 d G U . . .
H8D H -0.124940 0.155301 0.521017 0.066 Uiso 1 1 d G U . . .

loop_
_atom_site_aniso_label
_atom_site_aniso_U_11
_atom_site_aniso_U_22
_atom_site_aniso_U_33
_atom_site_aniso_U_23
_atom_site_aniso_U_13
_atom_site_aniso_U_12
C1 0.0383(12) 0.0264(10) 0.0268(11) -0.0050(8) 0.0030(9) -0.0007(9)
C2 0.0324(11) 0.0241(10) 0.0277(11) -0.0034(8) 0.0050(8) -0.0012(8)
C3 0.0338(11) 0.0238(10) 0.0268(11) -0.0014(8) 0.0033(8) 0.0006(8)
C4 0.0312(11) 0.0244(10) 0.0252(10) 0.0002(8) 0.0053(8) 0.0000(8)
C5 0.0318(11) 0.0220(10) 0.0276(11) 0.0003(8) 0.0045(8) 0.0015(8)
C6 0.0372(12) 0.0271(11) 0.0260(11) -0.0031(8) 0.0029(9) -0.0002(9)
N1 0.0429(11) 0.0321(10) 0.0299(10) -0.0071(8) 0.0078(8) -0.0017(8)
N2 0.0498(12) 0.0298(10) 0.0248(9) -0.0030(8) 0.0016(8) 0.0011(9)
N3 0.0496(12) 0.0231(9) 0.0250(9) -0.0021(7) 0.0011(8) 0.0029(8)
N4 0.0403(10) 0.0222(9) 0.0306(10) -0.0017(7) 0.0064(8) -0.0007(8)
N5 0.0399(10) 0.0234(9) 0.0291(10) -0.0011(7) 0.0052(8) -0.0019(8)
N6 0.0463(11) 0.0252(9) 0.0258(9) -0.0010(7) 0.0029(8) -0.0008(8)
N7 0.0491(12) 0.0266(9) 0.0214(9) -0.0014(7) 0.0023(8) -0.0001(8)
N8 0.0674(15) 0.0273(10) 0.0296(11) -0.0048(8) 0.0021(10) 0.0012(10)
N9 0.0366(10) 0.0213(8) 0.0215(9) 0.0000(7) 0.0018(7) 0.0018(7)
N10 0.0500(12) 0.0248(9) 0.0261(10) 0.0034(7) 0.0027(8) 0.0039(8)
O1 0.0553(11) 0.0266(8) 0.0413(10) -0.0082(7) 0.0122(8) -0.0040(7)
O2 0.0808(14) 0.0446(11) 0.0270(9) -0.0059(8) 0.0021(9) 0.0055(10)
O7 0.0717(13) 0.0285(8) 0.0267(9) 0.0021(7) 0.0070(8) -0.0038(8)
Cl1 0.0423(3) 0.0354(3) 0.0405(3) -0.0010(2) 0.0113(3) -0.0011(2)
O3 0.0816(16) 0.0812(16) 0.0406(12) -0.0084(11) 0.0173(11) 0.0109(13)
O4 0.0612(13) 0.0623(13) 0.0514(12) -0.0055(10) 0.0021(10) -0.0148(11)
O5 0.0468(13) 0.0654(16) 0.145(3) -0.0003(16) 0.0124(15) 0.0090(11)
O6 0.124(2) 0.0539(14) 0.0643(15) 0.0118(11) 0.0366(15) -0.0151(14)
O8 0.0637(12) 0.0336(9) 0.0302(9) 0.0004(7) 0.0022(8) -0.0071(8)

loop_
_atom_type_symbol
_atom_type_description
_atom_type_scat_dispersion_real
_atom_type_scat_dispersion_imag
_atom_type_scat_source
C C 0.0033 0.0016 'International Tables Vol C Tables 4.2.6.8 and 6.1.1.4'
H H 0.0000 0.0000 'International Tables Vol C Tables 4.2.6.8 and 6.1.1.4'
Cl Cl 0.1484 0.1585 'International Tables Vol C Tables 4.2.6.8 and 6.1.1.4'
N N 0.0061 0.0033 'International Tables Vol C Tables 4.2.6.8 and 6.1.1.4'
O O 0.0106 0.0060 'International Tables Vol C Tables 4.2.6.8 and 6.1.1.4'

loop_
_geom_angle_atom_site_label_1
_geom_angle_atom_site_label_2
_geom_angle_atom_site_label_3
_geom_angle
_geom_angle_site_symmetry_1
_geom_angle_site_symmetry_3
_geom_angle_publ_flag
C2 C1 N1 128.5(2) . . ?
N2 C1 C2 111.39(19) . . ?
N2 C1 N1 120.1(2) . . ?
C3 C2 C1 104.28(19) . . ?
N4 C2 C1 148.2(2) . . ?
N4 C2 C3 107.56(18) . . ?
C2 C3 C4 105.29(18) . . ?
N3 C3 C2 107.11(19) . . ?
N3 C3 C4 147.6(2) . . ?
C3 C4 C5 131.42(19) . . ?
N5 C4 C3 109.32(18) . . ?
N5 C4 C5 119.22(19) . . ?
N6 C5 C4 125.21(19) . . ?
N6 C5 N9 110.61(18) . . ?
N9 C5 C4 124.13(19) . . ?
N7 C6 N9 105.83(18) . . ?
N8 C6 N7 128.9(2) . . ?
N8 C6 N9 125.3(2) . . ?
O1 N1 C1 115.54(19) . . ?
O2 N1 C1 119.9(2) . . ?
O2 N1 O1 124.5(2) . . ?
C1 N2 N3 105.86(18) . . ?
C3 N3 H3 124.3 . . ?
N2 N3 C3 111.36(18) . . ?
N2 N3 H3 124.3 . . ?
C2 N4 H4 124.8 . . ?
N5 N4 C2 110.43(17) . . ?
N5 N4 H4 124.8 . . ?
C4 N5 N4 107.39(18) . . ?
C5 N6 N7 105.07(17) . . ?
C6 N7 N6 111.45(18) . . ?
C6 N7 H7 124.3 . . ?
N6 N7 H7 124.3 . . ?
C6 N8 H8A 120.0 . . ?
C6 N8 H8B 120.0 . . ?
H8A N8 H8B 120.0 . . ?
C5 N9 N10 125.63(17) . . ?
C6 N9 C5 107.04(17) . . ?
C6 N9 N10 127.28(18) . . ?
N9 N10 H10A 100.7 . . ?
N9 N10 H10B 109.4 . . ?
H10A N10 H10B 109.8 . . ?
H7A O7 H7B 104.5 . . ?
O3 Cl1 O4 109.43(15) . . ?
O5 Cl1 O3 108.16(17) . . ?
O5 Cl1 O4 108.91(16) . . ?
O6 Cl1 O3 109.65(15) . . ?
O6 Cl1 O4 109.63(15) . . ?
O6 Cl1 O5 111.03(18) . . ?
H8C O8 H8D 104.5 . . ?

loop_
_geom_bond_atom_site_label_1
_geom_bond_atom_site_label_2
_geom_bond_distance
_geom_bond_site_symmetry_2
_geom_bond_publ_flag
C1 C2 1.400(3) . ?
C1 N1 1.424(3) . ?
C1 N2 1.329(3) . ?
C2 C3 1.384(3) . ?
C2 N4 1.356(3) . ?
C3 C4 1.411(3) . ?
C3 N3 1.357(3) . ?
C4 C5 1.453(3) . ?
C4 N5 1.341(3) . ?
C5 N6 1.299(3) . ?
C5 N9 1.377(3) . ?
C6 N7 1.323(3) . ?
C6 N8 1.316(3) . ?
C6 N9 1.363(3) . ?
N1 O1 1.234(3) . ?
N1 O2 1.221(3) . ?
N2 N3 1.341(3) . ?
N3 H3 0.8700 . ?
N4 H4 0.8700 . ?
N4 N5 1.348(3) . ?
N6 N7 1.381(3) . ?
N7 H7 0.8700 . ?
N8 H8A 0.8700 . ?
N8 H8B 0.8700 . ?
N9 N10 1.397(2) . ?
N10 H10A 0.7785 . ?
N10 H10B 0.8707 . ?
O7 H7A 0.8599 . ?
O7 H7B 0.8602 . ?
Cl1 O3 1.426(2) . ?
Cl1 O4 1.431(2) . ?
Cl1 O5 1.422(2) . ?
Cl1 O6 1.421(2) . ?
O8 H8C 0.8598 . ?
O8 H8D 0.8600 . ?

loop_
_geom_torsion_atom_site_label_1
_geom_torsion_atom_site_label_2
_geom_torsion_atom_site_label_3
_geom_torsion_atom_site_label_4
_geom_torsion
_geom_torsion_site_symmetry_1
_geom_torsion_site_symmetry_2
_geom_torsion_site_symmetry_3
_geom_torsion_site_symmetry_4
_geom_torsion_publ_flag
C1 C2 C3 C4 178.73(19) . . . . ?
C1 C2 C3 N3 -0.5(3) . . . . ?
C1 C2 N4 N5 -178.3(3) . . . . ?
C1 N2 N3 C3 0.4(3) . . . . ?
C2 C1 N1 O1 7.1(4) . . . . ?
C2 C1 N1 O2 -173.5(2) . . . . ?
C2 C1 N2 N3 -0.7(3) . . . . ?
C2 C3 C4 C5 -177.1(2) . . . . ?
C2 C3 C4 N5 0.5(3) . . . . ?
C2 C3 N3 N2 0.0(3) . . . . ?
C2 N4 N5 C4 -0.5(2) . . . . ?
C3 C2 N4 N5 0.8(3) . . . . ?
C3 C4 C5 N6 178.5(2) . . . . ?
C3 C4 C5 N9 1.4(4) . . . . ?
C3 C4 N5 N4 0.0(2) . . . . ?
C4 C3 N3 N2 -178.5(3) . . . . ?
C4 C5 N6 N7 -178.1(2) . . . . ?
C4 C5 N9 C6 177.5(2) . . . . ?
C4 C5 N9 N10 -5.1(4) . . . . ?
C5 C4 N5 N4 177.88(19) . . . . ?
C5 N6 N7 C6 1.1(3) . . . . ?
N1 C1 C2 C3 -179.4(2) . . . . ?
N1 C1 C2 N4 -0.3(6) . . . . ?
N1 C1 N2 N3 179.4(2) . . . . ?
N2 C1 C2 C3 0.8(3) . . . . ?
N2 C1 C2 N4 179.9(3) . . . . ?
N2 C1 N1 O1 -173.1(2) . . . . ?
N2 C1 N1 O2 6.3(4) . . . . ?
N3 C3 C4 C5 1.5(6) . . . . ?
N3 C3 C4 N5 179.1(3) . . . . ?
N4 C2 C3 C4 -0.8(2) . . . . ?
N4 C2 C3 N3 -179.96(19) . . . . ?
N5 C4 C5 N6 1.1(3) . . . . ?
N5 C4 C5 N9 -175.9(2) . . . . ?
N6 C5 N9 C6 0.1(3) . . . . ?
N6 C5 N9 N10 177.5(2) . . . . ?
N7 C6 N9 C5 0.6(2) . . . . ?
N7 C6 N9 N10 -176.7(2) . . . . ?
N8 C6 N7 N6 178.8(2) . . . . ?
N8 C6 N9 C5 -179.2(2) . . . . ?
N8 C6 N9 N10 3.4(4) . . . . ?
N9 C5 N6 N7 -0.7(3) . . . . ?
N9 C6 N7 N6 -1.1(3) . . . . ?
